data_7209625
loop_
_publ_author_name
'Delori, Amit'
'Galek, Peter T. A.'
'Pidcock, Elna'
'Patni, Mohit'
'Jones, William'

_publ_section_title
;
 Knowledge-based hydrogen bond prediction and the synthesis of salts and
 cocrystals of the anti-malarial drug pyrimethamine with various drug and
 GRAS molecules
;
_journal_issue 15
_journal_name_full CrystEngComm
_journal_page_first 2916
_journal_paper_doi 10.1039/c3ce26765b
_journal_volume 15
_journal_year 2013
_chemical_formula_moiety 'C15 H12 N2 O, C12 H13 Cl N4, 2(C H4 O)'
_chemical_formula_sum 'C29 H33 Cl N6 O3'
_chemical_formula_weight 549.06
_chemical_name_systematic Pyrimethamine+carbamazepine+methanol
_space_group_IT_number 2
_symmetry_cell_setting triclinic
_symmetry_space_group_name_Hall '-P 1'
_symmetry_space_group_name_H-M 'P -1'
_atom_sites_solution_hydrogens geom
_atom_sites_solution_primary direct
_atom_sites_solution_secondary difmap
_audit_creation_method SHELXL-97
_cell_angle_alpha 92.9360(10)
_cell_angle_beta 94.1630(10)
_cell_angle_gamma 106.0620(10)
_cell_formula_units_Z 2
_cell_length_a 7.96900(10)
_cell_length_b 10.11220(10)
_cell_length_c 17.9406(3)
_cell_measurement_reflns_used 9187
_cell_measurement_temperature 180(2)
_cell_measurement_theta_max 33.73
_cell_measurement_theta_min 1.00
_cell_volume 1381.78(3)
_computing_cell_refinement 'HKL Scalepack (Otwinowski & Minor 1997)'
_computing_data_collection 'Collect (Nonius B.V. 1998)'
_computing_data_reduction
;
HKL Denzo and Scalepack (Otwinowski & Minor 1997)
;
_computing_publication_material 'SHELXL-97 (Sheldrick 1997)'
_computing_structure_refinement 'SHELXL-97 (Sheldrick 1997)'
_computing_structure_solution 'SIR-92 (Altomare et al. 1994)'
_diffrn_ambient_temperature 180(2)
_diffrn_measured_fraction_theta_full 0.993
_diffrn_measured_fraction_theta_max 0.993
_diffrn_measurement_device_type 'Nonius Kappa CCD'
_diffrn_measurement_method 'Thin slice \w and \f scans'
_diffrn_radiation_source 'fine-focus sealed tube'
_diffrn_radiation_type MoK\a
_diffrn_radiation_wavelength 0.71073
_diffrn_reflns_av_R_equivalents 0.0320
_diffrn_reflns_av_sigmaI/netI 0.0448
_diffrn_reflns_limit_h_max 11
_diffrn_reflns_limit_h_min -11
_diffrn_reflns_limit_k_max 15
_diffrn_reflns_limit_k_min -15
_diffrn_reflns_limit_l_max 26
_diffrn_reflns_limit_l_min -26
_diffrn_reflns_number 27354
_diffrn_reflns_theta_full 32.07
_diffrn_reflns_theta_max 32.07
_diffrn_reflns_theta_min 3.64
_exptl_absorpt_coefficient_mu 0.181
_exptl_absorpt_correction_T_max 0.992
_exptl_absorpt_correction_T_min 0.910
_exptl_absorpt_correction_type multi-scan
_exptl_absorpt_process_details
;
multi-scan from symmetry-related measurements Sortav (Blessing 1995)
;
_exptl_crystal_colour Colourless
_exptl_crystal_density_diffrn 1.320
_exptl_crystal_density_method 'not measured'
_exptl_crystal_description 'Rectangular blocks'
_exptl_crystal_F_000 580
_exptl_crystal_size_max 0.23
_exptl_crystal_size_mid 0.18
_exptl_crystal_size_min 0.07
_refine_diff_density_max 0.586
_refine_diff_density_min -0.503
_refine_diff_density_rms 0.057
_refine_ls_extinction_method none
_refine_ls_goodness_of_fit_ref 1.022
_refine_ls_hydrogen_treatment mixed
_refine_ls_matrix_type full
_refine_ls_number_parameters 361
_refine_ls_number_reflns 9577
_refine_ls_number_restraints 0
_refine_ls_restrained_S_all 1.022
_refine_ls_R_factor_all 0.0856
_refine_ls_R_factor_gt 0.0544
_refine_ls_shift/su_max 0.001
_refine_ls_shift/su_mean 0.000
_refine_ls_structure_factor_coef Fsqd
_refine_ls_weighting_details 'calc w=1/[\s^2^(Fo^2^)+(0.0542P)^2^+0.6298P] where P=(Fo^2^+2Fc^2^)/3'
_refine_ls_weighting_scheme calc
_refine_ls_wR_factor_gt 0.1253
_refine_ls_wR_factor_ref 0.1415
_reflns_number_gt 6783
_reflns_number_total 9577
_reflns_threshold_expression >2sigma(I)
_cod_data_source_file c3ce26765b.txt
_cod_data_source_block wj1075
_cod_depositor_comments
;
The following automatic conversions were performed:

'_symmetry_cell_setting' value 'Triclinic' changed to 'triclinic'
according to /home/saulius/struct/CIF-dictionaries/cif_core.dic
dictionary named 'cif_core.dic' version 2.4.2 from 2011-04-26.

Automatic conversion script
Id: cif_fix_values 1891 2012-01-12 08:04:46Z andrius 
;
_cod_database_code 7209625

loop_
_symmetry_equiv_pos_as_xyz
'x, y, z'
'-x, -y, -z'

loop_
_atom_site_label
_atom_site_type_symbol
_atom_site_fract_x
_atom_site_fract_y
_atom_site_fract_z
_atom_site_U_iso_or_equiv
_atom_site_adp_type
_atom_site_occupancy
_atom_site_symmetry_multiplicity
_atom_site_calc_flag
_atom_site_refinement_flags
C1 C 0.1280(3) 0.0405(2) 0.10685(13) 0.0550(5) Uani 1 1 d .
H53A H 0.0958 -0.0028 0.0558 0.066 Uiso 1 1 calc R
H53B H 0.1534 -0.0267 0.1402 0.066 Uiso 1 1 calc R
H53C H 0.2323 0.1196 0.1073 0.066 Uiso 1 1 calc R
C2 C 0.2025(3) 0.1790(4) 0.32850(14) 0.0871(10) Uani 1 1 d .
H52A H 0.3039 0.1822 0.3001 0.105 Uiso 1 1 calc R
H52B H 0.2100 0.1279 0.3730 0.105 Uiso 1 1 calc R
H52C H 0.2018 0.2732 0.3440 0.105 Uiso 1 1 calc R
C3 C 0.3031(3) 0.4277(2) 0.18501(11) 0.0564(6) Uani 1 1 d .
H1A H 0.3028 0.3389 0.2045 0.085 Uiso 1 1 calc R
H1B H 0.1820 0.4314 0.1747 0.085 Uiso 1 1 calc R
H1C H 0.3656 0.5028 0.2222 0.085 Uiso 1 1 calc R
C4 C 0.3938(2) 0.44346(16) 0.11345(9) 0.0353(3) Uani 1 1 d .
H4A H 0.5167 0.4418 0.1243 0.042 Uiso 1 1 calc R
H4B H 0.3345 0.3645 0.0770 0.042 Uiso 1 1 calc R
C5 C 0.39182(18) 0.57609(14) 0.07913(7) 0.0252(3) Uani 1 1 d .
C6 C 0.24072(18) 0.68650(14) 0.00232(7) 0.0233(3) Uani 1 1 d .
C7 C 0.51353(17) 0.81073(14) 0.05467(7) 0.0229(3) Uani 1 1 d .
C8 C 0.53002(18) 0.69448(14) 0.09275(7) 0.0229(2) Uani 1 1 d .
C9 C 0.69165(18) 0.70379(14) 0.14277(7) 0.0234(3) Uani 1 1 d .
C10 C 0.7098(2) 0.75755(19) 0.21679(8) 0.0340(3) Uani 1 1 d .
H3A H 0.6159 0.7851 0.2362 0.041 Uiso 1 1 calc R
C11 C 0.8630(2) 0.77181(19) 0.26313(8) 0.0349(3) Uani 1 1 d .
H2A H 0.8746 0.8098 0.3134 0.042 Uiso 1 1 calc R
C12 C 0.99720(18) 0.72978(15) 0.23465(8) 0.0260(3) Uani 1 1 d .
C13 C 0.9827(2) 0.67473(18) 0.16182(8) 0.0339(3) Uani 1 1 d .
H6A H 1.0761 0.6456 0.1430 0.041 Uiso 1 1 calc R
C14 C 0.8298(2) 0.66245(18) 0.11626(8) 0.0324(3) Uani 1 1 d .
H5A H 0.8197 0.6250 0.0659 0.039 Uiso 1 1 calc R
C15 C 0.3237(3) 0.5155(2) 0.45415(11) 0.0475(5) Uani 1 1 d .
H21A H 0.2701 0.4188 0.4475 0.057 Uiso 1 1 calc R
C16 C 0.4470(3) 0.5769(2) 0.40689(10) 0.0516(5) Uani 1 1 d .
H22A H 0.4763 0.5224 0.3679 0.062 Uiso 1 1 calc R
C17 C 0.5279(3) 0.7168(2) 0.41613(9) 0.0454(5) Uani 1 1 d .
H25A H 0.6164 0.7580 0.3850 0.055 Uiso 1 1 calc R
C18 C 0.4797(2) 0.79695(19) 0.47083(9) 0.0351(3) Uani 1 1 d .
H31A H 0.5347 0.8935 0.4771 0.042 Uiso 1 1 calc R
C19 C 0.35046(18) 0.73601(16) 0.51672(8) 0.0273(3) Uani 1 1 d .
C20 C 0.32138(19) 0.81502(16) 0.64613(8) 0.0280(3) Uani 1 1 d .
C21 C 0.4199(2) 0.93110(18) 0.68971(9) 0.0356(3) Uani 1 1 d .
H28A H 0.4703 1.0138 0.6668 0.043 Uiso 1 1 calc R
C22 C 0.4454(3) 0.9272(2) 0.76690(9) 0.0441(4) Uani 1 1 d .
H24A H 0.5136 1.0069 0.7967 0.053 Uiso 1 1 calc R
C23 C 0.3717(3) 0.8073(2) 0.80022(9) 0.0453(4) Uani 1 1 d .
H23A H 0.3883 0.8048 0.8530 0.054 Uiso 1 1 calc R
C24 C 0.2744(2) 0.6918(2) 0.75713(10) 0.0422(4) Uani 1 1 d .
H29A H 0.2238 0.6101 0.7808 0.051 Uiso 1 1 calc R
C25 C 0.2476(2) 0.69139(18) 0.67852(9) 0.0330(3) Uani 1 1 d .
C26 C 0.1456(2) 0.56542(19) 0.63561(10) 0.0409(4) Uani 1 1 d .
H27A H 0.0591 0.5051 0.6613 0.049 Uiso 1 1 calc R
C27 C 0.1569(2) 0.52266(18) 0.56461(11) 0.0412(4) Uani 1 1 d .
H26A H 0.0780 0.4362 0.5466 0.049 Uiso 1 1 calc R
C28 C 0.2759(2) 0.59315(17) 0.51174(9) 0.0337(3) Uani 1 1 d .
C29 C 0.17221(18) 0.89336(16) 0.54210(8) 0.0262(3) Uani 1 1 d .
N1 N 0.12641(18) 0.88310(15) 0.46791(7) 0.0353(3) Uani 1 1 d .
H35A H 0.0547 0.9282 0.4497 0.042 Uiso 1 1 calc R
H35B H 0.1682 0.8312 0.4376 0.042 Uiso 1 1 calc R
N2 N 0.28741(16) 0.82229(13) 0.56694(6) 0.0266(2) Uani 1 1 d .
N3 N 0.64177(16) 0.93000(13) 0.06205(7) 0.0312(3) Uani 1 1 d .
H10A H 0.6296 1.0006 0.0377 0.037 Uiso 1 1 calc R
H10B H 0.7381 0.9376 0.0912 0.037 Uiso 1 1 calc R
N4 N 0.09503(16) 0.68064(14) -0.04282(7) 0.0315(3) Uani 1 1 d .
H12A H 0.0873 0.7533 -0.0663 0.038 Uiso 1 1 calc R
H12B H 0.0079 0.6042 -0.0487 0.038 Uiso 1 1 calc R
N5 N 0.24369(15) 0.57047(12) 0.03540(6) 0.0257(2) Uani 1 1 d .
N6 N 0.36950(15) 0.80604(12) 0.00910(6) 0.0244(2) Uani 1 1 d .
O1 O -0.01213(16) 0.08582(14) 0.13184(7) 0.0428(3) Uani 1 1 d .
H54 H 0.004(3) 0.095(2) 0.1770(14) 0.051 Uiso 1 1 d .
O2 O 0.0587(2) 0.1174(3) 0.28651(8) 0.0799(6) Uani 1 1 d .
H51 H -0.019(4) 0.086(3) 0.3102(19) 0.096 Uiso 1 1 d .
O3 O 0.11627(15) 0.96525(13) 0.58653(6) 0.0345(3) Uani 1 1 d .
Cl1 Cl 1.19012(5) 0.74519(5) 0.29178(2) 0.03731(11) Uani 1 1 d .

loop_
_atom_site_aniso_label
_atom_site_aniso_U_11
_atom_site_aniso_U_22
_atom_site_aniso_U_33
_atom_site_aniso_U_23
_atom_site_aniso_U_13
_atom_site_aniso_U_12
C1 0.0455(11) 0.0580(13) 0.0594(12) 0.0058(10) 0.0033(9) 0.0114(10)
C2 0.0562(14) 0.127(3) 0.0520(13) 0.0309(15) -0.0017(11) -0.0198(15)
C3 0.0811(15) 0.0450(11) 0.0416(10) 0.0227(8) 0.0038(10) 0.0119(11)
C4 0.0376(8) 0.0247(7) 0.0403(8) 0.0093(6) -0.0079(6) 0.0053(6)
C5 0.0285(6) 0.0226(6) 0.0235(6) 0.0038(5) -0.0013(5) 0.0063(5)
C6 0.0240(6) 0.0243(6) 0.0203(5) 0.0037(5) 0.0003(4) 0.0049(5)
C7 0.0240(6) 0.0241(6) 0.0194(5) 0.0032(4) 0.0005(4) 0.0049(5)
C8 0.0250(6) 0.0228(6) 0.0206(5) 0.0025(5) -0.0018(4) 0.0070(5)
C9 0.0260(6) 0.0212(6) 0.0219(6) 0.0033(5) -0.0019(5) 0.0059(5)
C10 0.0305(7) 0.0512(10) 0.0241(6) -0.0035(6) -0.0015(5) 0.0198(7)
C11 0.0335(8) 0.0510(10) 0.0214(6) -0.0045(6) -0.0030(5) 0.0164(7)
C12 0.0237(6) 0.0279(7) 0.0253(6) 0.0037(5) -0.0024(5) 0.0062(5)
C13 0.0295(7) 0.0466(9) 0.0287(7) -0.0025(6) -0.0005(5) 0.0174(7)
C14 0.0334(7) 0.0427(9) 0.0225(6) -0.0044(6) -0.0025(5) 0.0151(7)
C15 0.0613(12) 0.0444(10) 0.0419(9) -0.0061(8) -0.0156(8) 0.0299(9)
C16 0.0657(13) 0.0729(15) 0.0320(8) -0.0052(8) -0.0060(8) 0.0499(12)
C17 0.0432(9) 0.0749(14) 0.0304(8) 0.0084(8) 0.0060(7) 0.0353(10)
C18 0.0308(7) 0.0466(10) 0.0310(7) 0.0079(6) 0.0035(6) 0.0150(7)
C19 0.0252(6) 0.0345(8) 0.0253(6) 0.0050(5) -0.0009(5) 0.0135(6)
C20 0.0270(6) 0.0370(8) 0.0238(6) 0.0102(5) 0.0027(5) 0.0136(6)
C21 0.0434(9) 0.0372(9) 0.0284(7) 0.0074(6) -0.0008(6) 0.0151(7)
C22 0.0572(11) 0.0495(11) 0.0294(8) 0.0024(7) -0.0059(7) 0.0238(9)
C23 0.0547(11) 0.0640(12) 0.0255(7) 0.0125(7) 0.0025(7) 0.0292(10)
C24 0.0431(9) 0.0564(11) 0.0335(8) 0.0246(8) 0.0075(7) 0.0199(8)
C25 0.0273(7) 0.0428(9) 0.0319(7) 0.0160(6) 0.0034(5) 0.0123(6)
C26 0.0318(8) 0.0414(9) 0.0468(9) 0.0219(7) 0.0001(7) 0.0033(7)
C27 0.0372(8) 0.0310(8) 0.0500(10) 0.0101(7) -0.0105(7) 0.0029(7)
C28 0.0338(7) 0.0347(8) 0.0338(7) 0.0036(6) -0.0089(6) 0.0147(6)
C29 0.0241(6) 0.0321(7) 0.0243(6) 0.0089(5) 0.0028(5) 0.0094(5)
N1 0.0422(7) 0.0484(8) 0.0236(6) 0.0042(5) -0.0015(5) 0.0272(7)
N2 0.0283(6) 0.0318(6) 0.0231(5) 0.0083(4) 0.0022(4) 0.0128(5)
N3 0.0273(6) 0.0265(6) 0.0344(6) 0.0103(5) -0.0090(5) 0.0001(5)
N4 0.0266(6) 0.0290(6) 0.0341(6) 0.0102(5) -0.0082(5) 0.0013(5)
N5 0.0265(6) 0.0224(6) 0.0258(5) 0.0044(4) -0.0023(4) 0.0038(4)
N6 0.0242(5) 0.0242(6) 0.0223(5) 0.0055(4) -0.0028(4) 0.0030(4)
O1 0.0352(6) 0.0550(8) 0.0351(6) 0.0063(6) -0.0057(5) 0.0090(6)
O2 0.0480(9) 0.1444(19) 0.0333(7) 0.0099(9) 0.0070(6) 0.0024(10)
O3 0.0375(6) 0.0497(7) 0.0248(5) 0.0077(4) 0.0050(4) 0.0250(5)
Cl1 0.02718(17) 0.0507(2) 0.03209(18) 0.00107(16) -0.00708(13) 0.01055(16)

loop_
_atom_type_symbol
_atom_type_description
_atom_type_scat_dispersion_real
_atom_type_scat_dispersion_imag
_atom_type_scat_source
C C 0.0033 0.0016 'International Tables Vol C Tables 4.2.6.8 and 6.1.1.4'
H H 0.0000 0.0000 'International Tables Vol C Tables 4.2.6.8 and 6.1.1.4'
N N 0.0061 0.0033 'International Tables Vol C Tables 4.2.6.8 and 6.1.1.4'
O O 0.0106 0.0060 'International Tables Vol C Tables 4.2.6.8 and 6.1.1.4'
Cl Cl 0.1484 0.1585 'International Tables Vol C Tables 4.2.6.8 and 6.1.1.4'

loop_
_geom_angle_atom_site_label_1
_geom_angle_atom_site_label_2
_geom_angle_atom_site_label_3
_geom_angle
O1 C1 H53A 109.5
O1 C1 H53B 109.5
H53A C1 H53B 109.5
O1 C1 H53C 109.5
H53A C1 H53C 109.5
H53B C1 H53C 109.5
O2 C2 H52A 109.5
O2 C2 H52B 109.5
H52A C2 H52B 109.5
O2 C2 H52C 109.5
H52A C2 H52C 109.5
H52B C2 H52C 109.5
C4 C3 H1A 109.5
C4 C3 H1B 109.5
H1A C3 H1B 109.5
C4 C3 H1C 109.5
H1A C3 H1C 109.5
H1B C3 H1C 109.5
C5 C4 C3 111.86(15)
C5 C4 H4A 109.2
C3 C4 H4A 109.2
C5 C4 H4B 109.2
C3 C4 H4B 109.2
H4A C4 H4B 107.9
N5 C5 C8 122.99(12)
N5 C5 C4 114.94(12)
C8 C5 C4 122.06(12)
N6 C6 N5 126.21(12)
N6 C6 N4 117.34(12)
N5 C6 N4 116.43(12)
N3 C7 N6 116.95(12)
N3 C7 C8 121.31(12)
N6 C7 C8 121.74(12)
C5 C8 C7 116.15(12)
C5 C8 C9 123.71(12)
C7 C8 C9 120.13(12)
C14 C9 C10 118.07(13)
C14 C9 C8 121.01(12)
C10 C9 C8 120.90(13)
C9 C10 C11 121.38(14)
C9 C10 H3A 119.3
C11 C10 H3A 119.3
C12 C11 C10 118.74(13)
C12 C11 H2A 120.6
C10 C11 H2A 120.6
C11 C12 C13 121.35(13)
C11 C12 Cl1 119.68(11)
C13 C12 Cl1 118.97(11)
C12 C13 C14 119.14(14)
C12 C13 H6A 120.4
C14 C13 H6A 120.4
C9 C14 C13 121.32(13)
C9 C14 H5A 119.3
C13 C14 H5A 119.3
C16 C15 C28 121.33(19)
C16 C15 H21A 119.3
C28 C15 H21A 119.3
C17 C16 C15 120.24(17)
C17 C16 H22A 119.9
C15 C16 H22A 119.9
C16 C17 C18 119.85(18)
C16 C17 H25A 120.1
C18 C17 H25A 120.1
C17 C18 C19 119.95(18)
C17 C18 H31A 120.0
C19 C18 H31A 120.0
C18 C19 C28 120.98(15)
C18 C19 N2 119.19(14)
C28 C19 N2 119.76(13)
C21 C20 C25 120.96(14)
C21 C20 N2 119.77(13)
C25 C20 N2 119.22(14)
C20 C21 C22 120.18(16)
C20 C21 H28A 119.9
C22 C21 H28A 119.9
C23 C22 C21 119.94(18)
C23 C22 H24A 120.0
C21 C22 H24A 120.0
C24 C23 C22 120.03(15)
C24 C23 H23A 120.0
C22 C23 H23A 120.0
C23 C24 C25 121.65(16)
C23 C24 H29A 119.2
C25 C24 H29A 119.2
C20 C25 C24 117.22(16)
C20 C25 C26 123.52(14)
C24 C25 C26 119.26(15)
C27 C26 C25 128.84(16)
C27 C26 H27A 115.6
C25 C26 H27A 115.6
C26 C27 C28 127.79(16)
C26 C27 H26A 116.1
C28 C27 H26A 116.1
C19 C28 C15 117.38(17)
C19 C28 C27 123.08(15)
C15 C28 C27 119.52(17)
O3 C29 N1 121.93(13)
O3 C29 N2 120.89(12)
N1 C29 N2 117.17(13)
C29 N1 H35A 120.0
C29 N1 H35B 120.0
H35A N1 H35B 120.0
C29 N2 C19 121.76(11)
C29 N2 C20 118.96(12)
C19 N2 C20 118.38(11)
C7 N3 H10A 120.0
C7 N3 H10B 120.0
H10A N3 H10B 120.0
C6 N4 H12A 120.0
C6 N4 H12B 120.0
H12A N4 H12B 120.0
C6 N5 C5 116.11(12)
C6 N6 C7 116.71(11)
C1 O1 H54 106.1(17)
C2 O2 H51 112(2)

loop_
_geom_bond_atom_site_label_1
_geom_bond_atom_site_label_2
_geom_bond_distance
C1 O1 1.412(3)
C1 H53A 0.9800
C1 H53B 0.9800
C1 H53C 0.9800
C2 O2 1.304(3)
C2 H52A 0.9800
C2 H52B 0.9800
C2 H52C 0.9800
C3 C4 1.513(3)
C3 H1A 0.9800
C3 H1B 0.9800
C3 H1C 0.9800
C4 C5 1.507(2)
C4 H4A 0.9900
C4 H4B 0.9900
C5 N5 1.3550(17)
C5 C8 1.3810(19)
C6 N6 1.3452(17)
C6 N5 1.3469(17)
C6 N4 1.3520(17)
C7 N3 1.3410(18)
C7 N6 1.3483(16)
C7 C8 1.4215(18)
C8 C9 1.4931(18)
C9 C14 1.387(2)
C9 C10 1.3909(19)
C10 C11 1.395(2)
C10 H3A 0.9500
C11 C12 1.376(2)
C11 H2A 0.9500
C12 C13 1.378(2)
C12 Cl1 1.7495(14)
C13 C14 1.389(2)
C13 H6A 0.9500
C14 H5A 0.9500
C15 C16 1.381(3)
C15 C28 1.403(3)
C15 H21A 0.9500
C16 C17 1.379(3)
C16 H22A 0.9500
C17 C18 1.383(2)
C17 H25A 0.9500
C18 C19 1.394(2)
C18 H31A 0.9500
C19 C28 1.397(2)
C19 N2 1.4329(19)
C20 C21 1.383(2)
C20 C25 1.401(2)
C20 N2 1.4363(17)
C21 C22 1.389(2)
C21 H28A 0.9500
C22 C23 1.379(3)
C22 H24A 0.9500
C23 C24 1.372(3)
C23 H23A 0.9500
C24 C25 1.411(2)
C24 H29A 0.9500
C25 C26 1.453(3)
C26 C27 1.341(3)
C26 H27A 0.9500
C27 C28 1.461(3)
C27 H26A 0.9500
C29 O3 1.2385(18)
C29 N1 1.3454(18)
C29 N2 1.3771(18)
N1 H35A 0.8800
N1 H35B 0.8800
N3 H10A 0.8800
N3 H10B 0.8800
N4 H12A 0.8800
N4 H12B 0.8800
O1 H54 0.81(2)
O2 H51 0.78(3)

loop_
_geom_torsion_atom_site_label_1
_geom_torsion_atom_site_label_2
_geom_torsion_atom_site_label_3
_geom_torsion_atom_site_label_4
_geom_torsion
C3 C4 C5 N5 -84.03(18)
C3 C4 C5 C8 94.83(19)
N5 C5 C8 C7 -3.4(2)
C4 C5 C8 C7 177.83(14)
N5 C5 C8 C9 177.92(13)
C4 C5 C8 C9 -0.9(2)
N3 C7 C8 C5 -178.15(14)
N6 C7 C8 C5 1.3(2)
N3 C7 C8 C9 0.6(2)
N6 C7 C8 C9 180.00(13)
C5 C8 C9 C14 84.29(19)
C7 C8 C9 C14 -94.35(17)
C5 C8 C9 C10 -97.40(18)
C7 C8 C9 C10 83.96(18)
C14 C9 C10 C11 0.9(2)
C8 C9 C10 C11 -177.41(15)
C9 C10 C11 C12 -0.9(3)
C10 C11 C12 C13 0.1(3)
C10 C11 C12 Cl1 -179.48(13)
C11 C12 C13 C14 0.4(3)
Cl1 C12 C13 C14 -179.94(13)
C10 C9 C14 C13 -0.3(2)
C8 C9 C14 C13 178.01(15)
C12 C13 C14 C9 -0.3(3)
C28 C15 C16 C17 0.8(3)
C15 C16 C17 C18 -2.8(3)
C16 C17 C18 C19 0.4(2)
C17 C18 C19 C28 4.2(2)
C17 C18 C19 N2 -172.64(13)
C25 C20 C21 C22 -0.8(2)
N2 C20 C21 C22 176.46(15)
C20 C21 C22 C23 -0.3(3)
C21 C22 C23 C24 0.5(3)
C22 C23 C24 C25 0.3(3)
C21 C20 C25 C24 1.6(2)
N2 C20 C25 C24 -175.71(14)
C21 C20 C25 C26 -178.83(16)
N2 C20 C25 C26 3.9(2)
C23 C24 C25 C20 -1.4(2)
C23 C24 C25 C26 179.05(17)
C20 C25 C26 C27 28.8(3)
C24 C25 C26 C27 -151.66(19)
C25 C26 C27 C28 -0.2(3)
C18 C19 C28 C15 -6.1(2)
N2 C19 C28 C15 170.74(13)
C18 C19 C28 C27 171.98(14)
N2 C19 C28 C27 -11.2(2)
C16 C15 C28 C19 3.6(2)
C16 C15 C28 C27 -174.50(16)
C26 C27 C28 C19 -24.8(3)
C26 C27 C28 C15 153.16(18)
O3 C29 N2 C19 178.51(14)
N1 C29 N2 C19 -2.7(2)
O3 C29 N2 C20 9.5(2)
N1 C29 N2 C20 -171.66(14)
C18 C19 N2 C29 76.54(18)
C28 C19 N2 C29 -100.31(16)
C18 C19 N2 C20 -114.41(15)
C28 C19 N2 C20 68.74(17)
C21 C20 N2 C29 -71.89(19)
C25 C20 N2 C29 105.44(17)
C21 C20 N2 C19 118.74(16)
C25 C20 N2 C19 -63.92(18)
N6 C6 N5 C5 -0.4(2)
N4 C6 N5 C5 178.48(13)
C8 C5 N5 C6 3.0(2)
C4 C5 N5 C6 -178.14(13)
N5 C6 N6 C7 -1.5(2)
N4 C6 N6 C7 179.57(13)
N3 C7 N6 C6 -179.53(13)
C8 C7 N6 C6 1.0(2)
